data_2213610
loop_
_publ_author_name
'Hong-Gang Li'
'Jian-Min Dou'
'Da-Cheng Li'
'Da-Qi Wang'

_publ_section_title
;
 Isopropyl 2-oxo-3,4-dihydro-1,4-benzoxazine-4-acetate
;
_journal_coeditor_code XU2224
_journal_issue 5
_journal_name_full 'Acta Crystallographica Section E'
_journal_page_first o2542
_journal_page_last o2543
_journal_paper_doi 10.1107/S1600536807016935
_journal_volume 63
_journal_year 2007
_chemical_formula_iupac 'C13 H15 N O4'
_chemical_formula_moiety 'C13 H15 N O4'
_chemical_formula_sum 'C13 H15 N O4'
_chemical_formula_weight 249.26
_chemical_name_systematic
;
Isopropyl 2-oxo-3,4-dihydro-1,4-benzoxazine-4-acetate
;
_space_group_IT_number 14
_symmetry_cell_setting monoclinic
_symmetry_space_group_name_Hall '-P 2ybc'
_symmetry_space_group_name_H-M 'P 1 21/c 1'
_atom_sites_solution_hydrogens geom
_atom_sites_solution_primary direct
_atom_sites_solution_secondary difmap
_audit_creation_method SHELXL-97
_cell_angle_alpha 90.00
_cell_angle_beta 108.349(6)
_cell_angle_gamma 90.00
_cell_formula_units_Z 4
_cell_length_a 13.632(6)
_cell_length_b 9.587(4)
_cell_length_c 10.240(5)
_cell_measurement_reflns_used 1010
_cell_measurement_temperature 298(2)
_cell_measurement_theta_max 20.6
_cell_measurement_theta_min 2.6
_cell_volume 1270.2(10)
_computing_cell_refinement 'SAINT (Siemens, 1996)'
_computing_data_collection 'SMART (Siemens, 1996)'
_computing_data_reduction SAINT
_computing_molecular_graphics 'SHELXTL (Sheldrick, 1997b)'
_computing_publication_material SHELXTL
_computing_structure_refinement 'SHELXL97 (Sheldrick, 1997a)'
_computing_structure_solution 'SHELXS97 (Sheldrick, 1997a)'
_diffrn_ambient_temperature 298(2)
_diffrn_measured_fraction_theta_full 1.00
_diffrn_measured_fraction_theta_max 1.00
_diffrn_measurement_device_type 'Bruker CCD area-detector'
_diffrn_measurement_method '\f and \w'
_diffrn_radiation_monochromator graphite
_diffrn_radiation_source 'fine-focus sealed tube'
_diffrn_radiation_type MoK\a
_diffrn_radiation_wavelength 0.71073
_diffrn_reflns_av_R_equivalents 0.052
_diffrn_reflns_av_sigmaI/netI 0.166
_diffrn_reflns_limit_h_max 16
_diffrn_reflns_limit_h_min -13
_diffrn_reflns_limit_k_max 9
_diffrn_reflns_limit_k_min -11
_diffrn_reflns_limit_l_max 12
_diffrn_reflns_limit_l_min -11
_diffrn_reflns_number 6376
_diffrn_reflns_theta_full 25.0
_diffrn_reflns_theta_max 25.0
_diffrn_reflns_theta_min 1.5
_diffrn_standards_interval_count 0
_diffrn_standards_interval_time 0
_diffrn_standards_number 0
_exptl_absorpt_coefficient_mu 0.097
_exptl_absorpt_correction_type none
_exptl_crystal_colour colorless
_exptl_crystal_density_diffrn 1.303
_exptl_crystal_density_method 'not measured'
_exptl_crystal_description rectangle
_exptl_crystal_F_000 528
_exptl_crystal_size_max 0.48
_exptl_crystal_size_mid 0.39
_exptl_crystal_size_min 0.14
_refine_diff_density_max 0.19
_refine_diff_density_min -0.17
_refine_ls_extinction_method none
_refine_ls_goodness_of_fit_ref 1.000
_refine_ls_hydrogen_treatment constr
_refine_ls_matrix_type full
_refine_ls_number_parameters 165
_refine_ls_number_reflns 2234
_refine_ls_number_restraints 0
_refine_ls_restrained_S_all 1.000
_refine_ls_R_factor_all 0.125
_refine_ls_R_factor_gt 0.057
_refine_ls_shift/su_max 0.000
_refine_ls_shift/su_mean 0.000
_refine_ls_structure_factor_coef Fsqd
_refine_ls_weighting_details 'calc w=1/[\s^2^(Fo^2^)+(0.116P)^2^+0.2459P] where P=(Fo^2^+2Fc^2^)/3'
_refine_ls_weighting_scheme calc
_refine_ls_wR_factor_gt 0.171
_refine_ls_wR_factor_ref 0.274
_reflns_number_gt 1134
_reflns_number_total 2234
_reflns_threshold_expression I>2\s(I)
_cod_data_source_file xu2224.cif
_cod_data_source_block I
_cod_original_sg_symbol_H-M 'P 21/c'
_cod_database_code 2213610
_cod_database_fobs_code 2213610

loop_
_symmetry_equiv_pos_as_xyz
'x, y, z'
'-x, y+1/2, -z+1/2'
'-x, -y, -z'
'x, -y-1/2, z-1/2'

loop_
_atom_site_type_symbol
_atom_site_label
_atom_site_fract_x
_atom_site_fract_y
_atom_site_fract_z
_atom_site_U_iso_or_equiv
_atom_site_adp_type
_atom_site_calc_flag
_atom_site_refinement_flags
_atom_site_occupancy
N N1 0.3795(2) 0.4579(3) 0.4064(3) 0.0504(9) Uani d . 1
O O2 0.5507(2) 0.5936(3) 0.2382(3) 0.0730(10) Uani d . 1
O O3 0.17099(19) 0.2136(3) 0.3604(3) 0.0645(9) Uani d . 1
O O4 0.1893(2) 0.3773(3) 0.2144(4) 0.0898(12) Uani d . 1
C C8 0.4229(3) 0.4595(4) 0.2946(5) 0.0578(11) Uani d . 1
H H8A 0.3673 0.4491 0.2086 0.069 Uiso calc R 1
H H8B 0.4684 0.3797 0.3041 0.069 Uiso calc R 1
C C7 0.4820(3) 0.5881(4) 0.2873(5) 0.0549(11) Uani d . 1
O O1 0.4533(2) 0.7072(2) 0.3347(3) 0.0577(8) Uani d . 1
C C1 0.3738(3) 0.7076(4) 0.3932(4) 0.0497(10) Uani d . 1
C C2 0.3360(3) 0.5839(4) 0.4300(4) 0.0490(10) Uani d . 1
C C3 0.2629(3) 0.5947(4) 0.4971(5) 0.0647(12) Uani d . 1
H H3 0.2373 0.5142 0.5252 0.078 Uiso calc R 1
C C4 0.2274(4) 0.7233(5) 0.5229(5) 0.0769(14) Uani d . 1
H H4 0.1784 0.7286 0.5687 0.092 Uiso calc R 1
C C5 0.2638(4) 0.8436(5) 0.4814(5) 0.0759(14) Uani d . 1
H H5 0.2385 0.9299 0.4972 0.091 Uiso calc R 1
C C6 0.3375(3) 0.8357(4) 0.4165(5) 0.0645(12) Uani d . 1
H H6 0.3627 0.9166 0.3885 0.077 Uiso calc R 1
C C9 0.2224(3) 0.3115(4) 0.3186(4) 0.0545(10) Uani d . 1
C C10 0.3292(3) 0.3288(4) 0.4217(4) 0.0538(11) Uani d . 1
H H10A 0.3237 0.3249 0.5138 0.065 Uiso calc R 1
H H10B 0.3721 0.2513 0.4119 0.065 Uiso calc R 1
C C11 0.0660(3) 0.1809(4) 0.2702(5) 0.0643(12) Uani d . 1
H H11 0.0339 0.2647 0.2199 0.077 Uiso calc R 1
C C12 0.0082(4) 0.1356(7) 0.3651(7) 0.111(2) Uani d . 1
H H12A 0.0389 0.0521 0.4123 0.166 Uiso calc R 1
H H12B -0.0626 0.1177 0.3129 0.166 Uiso calc R 1
H H12C 0.0111 0.2080 0.4310 0.166 Uiso calc R 1
C C13 0.0729(4) 0.0712(6) 0.1723(6) 0.1020(19) Uani d . 1
H H13A 0.1116 0.1056 0.1153 0.153 Uiso calc R 1
H H13B 0.0046 0.0460 0.1157 0.153 Uiso calc R 1
H H13C 0.1069 -0.0092 0.2223 0.153 Uiso calc R 1

loop_
_atom_site_aniso_label
_atom_site_aniso_U_11
_atom_site_aniso_U_22
_atom_site_aniso_U_33
_atom_site_aniso_U_12
_atom_site_aniso_U_13
_atom_site_aniso_U_23
N1 0.0461(18) 0.0426(18) 0.066(2) -0.0026(14) 0.0223(17) 0.0019(15)
O2 0.074(2) 0.0632(19) 0.096(3) -0.0003(15) 0.048(2) 0.0070(15)
O3 0.0504(16) 0.0719(19) 0.063(2) -0.0180(14) 0.0055(14) 0.0085(14)
O4 0.073(2) 0.088(2) 0.090(3) -0.0127(17) 0.0000(19) 0.035(2)
C8 0.061(3) 0.046(2) 0.073(3) -0.0014(18) 0.030(2) -0.001(2)
C7 0.052(2) 0.052(2) 0.063(3) 0.0026(18) 0.022(2) 0.006(2)
O1 0.0565(17) 0.0433(16) 0.077(2) -0.0018(12) 0.0272(15) 0.0030(13)
C1 0.041(2) 0.051(2) 0.057(3) 0.0022(17) 0.0142(18) 0.0001(18)
C2 0.044(2) 0.051(2) 0.050(2) 0.0017(17) 0.0118(18) -0.0007(18)
C3 0.056(3) 0.072(3) 0.071(3) 0.000(2) 0.027(2) 0.003(2)
C4 0.065(3) 0.091(4) 0.081(4) 0.010(3) 0.031(3) -0.011(3)
C5 0.073(3) 0.072(3) 0.078(3) 0.019(3) 0.018(3) -0.012(3)
C6 0.067(3) 0.049(3) 0.072(3) 0.009(2) 0.015(2) -0.003(2)
C9 0.052(2) 0.051(2) 0.058(3) -0.0038(18) 0.013(2) 0.004(2)
C10 0.047(2) 0.050(2) 0.061(3) -0.0063(17) 0.0114(19) 0.0047(19)
C11 0.051(2) 0.069(3) 0.069(3) -0.011(2) 0.012(2) 0.000(2)
C12 0.080(4) 0.156(5) 0.105(5) -0.050(4) 0.043(3) -0.045(4)
C13 0.090(4) 0.121(5) 0.086(4) -0.005(3) 0.015(3) -0.040(3)

loop_
_atom_type_symbol
_atom_type_description
_atom_type_scat_dispersion_real
_atom_type_scat_dispersion_imag
_atom_type_scat_source
C C 0.0033 0.0016 'International Tables Vol C Tables 4.2.6.8 and 6.1.1.4'
H H 0.0000 0.0000 'International Tables Vol C Tables 4.2.6.8 and 6.1.1.4'
N N 0.0061 0.0033 'International Tables Vol C Tables 4.2.6.8 and 6.1.1.4'
O O 0.0106 0.0060 'International Tables Vol C Tables 4.2.6.8 and 6.1.1.4'

loop_
_geom_angle_atom_site_label_1
_geom_angle_atom_site_label_2
_geom_angle_atom_site_label_3
_geom_angle
C2 N1 C8 115.4(3)
C2 N1 C10 118.6(3)
C8 N1 C10 114.9(3)
C9 O3 C11 117.3(3)
N1 C8 C7 114.3(3)
N1 C8 H8A 108.7
C7 C8 H8A 108.7
N1 C8 H8B 108.7
C7 C8 H8B 108.7
H8A C8 H8B 107.6
O2 C7 O1 118.0(3)
O2 C7 C8 124.5(4)
O1 C7 C8 117.5(3)
C7 O1 C1 120.7(3)
C6 C1 C2 122.0(4)
C6 C1 O1 116.7(3)
C2 C1 O1 121.3(3)
C3 C2 C1 117.3(3)
C3 C2 N1 124.2(3)
C1 C2 N1 118.4(3)
C2 C3 C4 120.9(4)
C2 C3 H3 119.5
C4 C3 H3 119.5
C5 C4 C3 120.5(4)
C5 C4 H4 119.8
C3 C4 H4 119.8
C6 C5 C4 119.7(4)
C6 C5 H5 120.2
C4 C5 H5 120.2
C5 C6 C1 119.6(4)
C5 C6 H6 120.2
C1 C6 H6 120.2
O4 C9 O3 125.0(4)
O4 C9 C10 125.0(4)
O3 C9 C10 110.1(3)
N1 C10 C9 113.7(3)
N1 C10 H10A 108.8
C9 C10 H10A 108.8
N1 C10 H10B 108.8
C9 C10 H10B 108.8
H10A C10 H10B 107.7
O3 C11 C13 108.7(4)
O3 C11 C12 105.2(4)
C13 C11 C12 113.2(4)
O3 C11 H11 109.9
C13 C11 H11 109.9
C12 C11 H11 109.9
C11 C12 H12A 109.5
C11 C12 H12B 109.5
H12A C12 H12B 109.5
C11 C12 H12C 109.5
H12A C12 H12C 109.5
H12B C12 H12C 109.5
C11 C13 H13A 109.5
C11 C13 H13B 109.5
H13A C13 H13B 109.5
C11 C13 H13C 109.5
H13A C13 H13C 109.5
H13B C13 H13C 109.5

loop_
_geom_bond_atom_site_label_1
_geom_bond_atom_site_label_2
_geom_bond_distance
N1 C2 1.400(4)
N1 C8 1.445(5)
N1 C10 1.447(4)
O2 C7 1.196(4)
O3 C9 1.321(4)
O3 C11 1.472(5)
O4 C9 1.198(5)
C8 C7 1.487(5)
C8 H8A 0.9700
C8 H8B 0.9700
C7 O1 1.346(4)
O1 C1 1.393(4)
C1 C6 1.373(5)
C1 C2 1.392(5)
C2 C3 1.380(5)
C3 C4 1.380(5)
C3 H3 0.9300
C4 C5 1.375(6)
C4 H4 0.9300
C5 C6 1.370(6)
C5 H5 0.9300
C6 H6 0.9300
C9 C10 1.515(5)
C10 H10A 0.9700
C10 H10B 0.9700
C11 C13 1.476(6)
C11 C12 1.495(7)
C11 H11 0.9800
C12 H12A 0.9600
C12 H12B 0.9600
C12 H12C 0.9600
C13 H13A 0.9600
C13 H13B 0.9600
C13 H13C 0.9600

loop_
_geom_hbond_atom_site_label_D
_geom_hbond_atom_site_label_H
_geom_hbond_atom_site_label_A
_geom_hbond_site_symmetry_A
_geom_hbond_distance_DH
_geom_hbond_distance_HA
_geom_hbond_distance_DA
_geom_hbond_angle_DHA
C6 H6 O2 2_655 0.93 2.63 3.531(5) 163
C8 H8B O1 2_645 0.97 2.62 3.443(5) 143
C10 H10B O2 2_645 0.97 2.60 3.483(5) 151

loop_
_cod_related_entry_id
_cod_related_entry_database
_cod_related_entry_code
1 ChemSpider 21124561
